data_7032558
loop_
_publ_author_name
'Chen, Hui'
'Ma, Cheng-Bing'
'Hu, Ming-Qiang'
'Wen, Hui-Min'
'Chen, Chang-Neng'

_publ_section_title
;
 A family of novel Mn3Ln4 clusters displaying single-molecule magnet
 behavior.
;
_journal_issue 44
_journal_name_full 'Dalton transactions (Cambridge, England : 2003)'
_journal_page_first 16737
_journal_page_last 16744
_journal_paper_doi 10.1039/c4dt01816h
_journal_volume 43
_journal_year 2014
_chemical_formula_sum 'C100 H144 Mn3 N16 O34 Tb4'
_chemical_formula_weight 2914.81
_chemical_name_systematic
; 
 ? 
;
_space_group_IT_number 2
_symmetry_cell_setting triclinic
_symmetry_space_group_name_Hall '-P 1'
_symmetry_space_group_name_H-M 'P -1'
_atom_sites_solution_hydrogens geom
_atom_sites_solution_primary direct
_atom_sites_solution_secondary difmap
_audit_creation_method SHELXL-97
_cell_angle_alpha 65.082(4)
_cell_angle_beta 70.517(4)
_cell_angle_gamma 67.353(4)
_cell_formula_units_Z 1
_cell_length_a 12.5662(5)
_cell_length_b 16.2692(8)
_cell_length_c 16.7860(7)
_cell_measurement_reflns_used 7208
_cell_measurement_temperature 100.0(4)
_cell_measurement_theta_max 72.6810
_cell_measurement_theta_min 3.8730
_cell_volume 2811.5(2)
_computing_cell_refinement 'CrysAlisPro, Agilent Technologies, Version 1.171.36.28'
_computing_data_collection 'CrysAlisPro, Agilent Technologies, Version 1.171.36.28'
_computing_data_reduction 'CrysAlisPro, Agilent Technologies, Version 1.171.36.28'
_computing_structure_refinement 'SHELXL-97 (Sheldrick, 1997)'
_computing_structure_solution 'SHELXS-97 (Sheldrick, 1990)'
_diffrn_ambient_temperature 100.0(4)
_diffrn_detector_area_resol_mean 10.5594
_diffrn_measured_fraction_theta_full 0.970
_diffrn_measured_fraction_theta_max 0.970
_diffrn_measurement_device_type 'SuperNova, Dual, Cu at zero, Atlas'
_diffrn_measurement_method '\w scans'
_diffrn_radiation_monochromator graphite
_diffrn_radiation_source 'fine-focus sealed tube'
_diffrn_radiation_type CuK\a
_diffrn_radiation_wavelength 1.54184
_diffrn_reflns_av_R_equivalents 0.0669
_diffrn_reflns_av_sigmaI/netI 0.0844
_diffrn_reflns_limit_h_max 14
_diffrn_reflns_limit_h_min -15
_diffrn_reflns_limit_k_max 19
_diffrn_reflns_limit_k_min -18
_diffrn_reflns_limit_l_max 20
_diffrn_reflns_limit_l_min -18
_diffrn_reflns_number 19493
_diffrn_reflns_theta_full 73.28
_diffrn_reflns_theta_max 73.28
_diffrn_reflns_theta_min 2.97
_exptl_absorpt_coefficient_mu 15.464
_exptl_absorpt_correction_T_max 1.00000
_exptl_absorpt_correction_T_min 0.36166
_exptl_absorpt_correction_type multi-scan
_exptl_absorpt_process_details
;                                                          
CrysAlisPro, Agilent Technologies,                         
Version 1.171.36.28 (release 01-02-2013 CrysAlis171 .NET) _exptl_special_details 
(compiled Feb  1 2013,16:14:44)                           ; 
Empirical absorption correction using spherical harmonics, ? 
 implemented in SCALE3 ABSPACK scaling algorithm.         ; 
;
_exptl_crystal_colour black
_exptl_crystal_density_diffrn 1.722
_exptl_crystal_density_method 'not measured'
_exptl_crystal_description prism
_exptl_crystal_F_000 1463
_exptl_crystal_size_max 0.19
_exptl_crystal_size_mid 0.10
_exptl_crystal_size_min 0.04
_platon_squeeze_details
;
;
_refine_diff_density_max 1.695
_refine_diff_density_min -1.934
_refine_diff_density_rms 0.162
_refine_ls_extinction_method none
_refine_ls_goodness_of_fit_ref 0.951
_refine_ls_hydrogen_treatment constr
_refine_ls_matrix_type full
_refine_ls_number_parameters 641
_refine_ls_number_reflns 10966
_refine_ls_number_restraints 0
_refine_ls_restrained_S_all 0.951
_refine_ls_R_factor_all 0.0897
_refine_ls_R_factor_gt 0.0632
_refine_ls_shift/su_max 0.001
_refine_ls_shift/su_mean 0.000
_refine_ls_structure_factor_coef Fsqd
_refine_ls_weighting_details 'calc w=1/[\s^2^(Fo^2^)+(0.0456P)^2^+48.0137P] where P=(Fo^2^+2Fc^2^)/3'
_refine_ls_weighting_scheme calc
_refine_ls_wR_factor_gt 0.1659
_refine_ls_wR_factor_ref 0.1773
_reflns_number_gt 8037
_reflns_number_total 10966
_reflns_threshold_expression >2sigma(I)
_cod_data_source_file c4dt01816h8.cif
_cod_data_source_block 2
_cod_depositor_comments 'Adding full bibliography for 7032557--7032559.cif.'
_cod_original_sg_symbol_H-M P-1
_cod_database_code 7032558

loop_
_symmetry_equiv_pos_as_xyz
'x, y, z'
'-x, -y, -z'

loop_
_atom_site_label
_atom_site_type_symbol
_atom_site_fract_x
_atom_site_fract_y
_atom_site_fract_z
_atom_site_U_iso_or_equiv
_atom_site_adp_type
_atom_site_occupancy
_atom_site_symmetry_multiplicity
_atom_site_calc_flag
_atom_site_refinement_flags
Tb1 Tb 0.20290(5) 0.63166(4) 0.85855(3) 0.02857(14) Uani 1 1 d .
Tb2 Tb 0.31182(5) 0.76829(4) 0.63303(3) 0.03058(15) Uani 1 1 d .
Mn1 Mn 0.0000 0.5000 1.0000 0.0320(4) Uani 1 2 d S
Mn2 Mn 0.09690(11) 0.68917(9) 0.67037(8) 0.0247(3) Uani 1 1 d .
O1 O 0.0665(7) 0.3762(5) 0.9596(4) 0.0430(17) Uani 1 1 d .
O2 O 0.1781(6) 0.5018(5) 0.9918(4) 0.0382(16) Uani 1 1 d .
O3 O 0.2630(5) 0.6211(4) 0.7139(4) 0.0279(13) Uani 1 1 d .
O4 O 0.2421(8) 0.5895(6) 1.0587(4) 0.052(2) Uani 1 1 d .
H4 H 0.2105 0.5539 1.0586 0.077 Uiso 1 1 calc R
O5 O 0.3417(5) 0.7172(4) 0.7822(4) 0.0310(14) Uani 1 1 d .
O6 O 0.4777(6) 0.8055(5) 0.6442(4) 0.0428(17) Uani 1 1 d .
O7 O 0.6019(7) 0.5019(6) 0.5719(6) 0.057(2) Uani 1 1 d .
O8 O 0.4588(6) 0.6736(6) 0.5686(5) 0.0499(19) Uani 1 1 d .
O9 O 0.3189(8) 0.9579(6) 0.4388(6) 0.063(2) Uani 1 1 d .
H9 H 0.2754 0.9769 0.4800 0.095 Uiso 1 1 calc R
O10 O 0.2771(7) 1.0362(5) 0.5563(5) 0.053(2) Uani 1 1 d .
O11 O 0.2211(6) 0.9110(4) 0.6555(4) 0.0348(14) Uani 1 1 d .
O12 O 0.1792(5) 0.7672(5) 0.5657(4) 0.0334(14) Uani 1 1 d .
O13 O 0.1098(5) 0.7565(4) 0.7418(4) 0.0256(12) Uani 1 1 d .
O14 O 0.0120(6) 0.6478(5) 0.4624(4) 0.0406(16) Uani 1 1 d .
O15 O 0.0761(5) 0.6306(5) 0.6034(4) 0.0307(13) Uani 1 1 d .
O16 O 0.0513(6) 0.5817(5) 0.8584(4) 0.0363(16) Uani 1 1 d .
O17 O 0.0515(6) 0.7131(5) 0.9423(4) 0.0347(14) Uani 1 1 d .
N1 N 0.3847(7) 0.4887(6) 0.8537(6) 0.042(2) Uani 1 1 d .
N2 N 0.2877(8) 0.6387(6) 0.9706(5) 0.040(2) Uani 1 1 d .
N3 N 0.3771(9) 0.8642(7) 0.4729(6) 0.051(2) Uani 1 1 d .
N4 N -0.0518(7) 0.8258(6) 0.6327(5) 0.0346(17) Uani 1 1 d .
N5 N 0.0195(7) 0.6030(6) 0.7802(5) 0.0309(17) Uani 1 1 d .
C1 C 0.0298(9) 0.3048(7) 0.9892(6) 0.038(2) Uani 1 1 d .
C2 C 0.0821(12) 0.2351(10) 0.9377(8) 0.062(4) Uani 1 1 d .
C3 C 0.0421(16) 0.2849(16) 0.8489(11) 0.105(7) Uani 1 1 d .
H3A H -0.0422 0.3013 0.8597 0.157 Uiso 1 1 calc R
H3B H 0.0764 0.2437 0.8139 0.157 Uiso 1 1 calc R
H3C H 0.0670 0.3413 0.8168 0.157 Uiso 1 1 calc R
C4 C 0.2155(13) 0.2070(10) 0.9199(10) 0.074(4) Uani 1 1 d .
H4A H 0.2419 0.2627 0.8876 0.112 Uiso 1 1 calc R
H4B H 0.2477 0.1658 0.8849 0.112 Uiso 1 1 calc R
H4C H 0.2413 0.1748 0.9759 0.112 Uiso 1 1 calc R
C5 C 0.037(2) 0.1480(14) 0.9881(13) 0.141(11) Uani 1 1 d .
H5A H 0.0625 0.1145 1.0443 0.212 Uiso 1 1 calc R
H5B H 0.0679 0.1074 0.9527 0.212 Uiso 1 1 calc R
H5C H -0.0474 0.1674 0.9991 0.212 Uiso 1 1 calc R
C6 C 0.2699(10) 0.4140(8) 1.0015(7) 0.049(3) Uani 1 1 d .
H6A H 0.2355 0.3618 1.0340 0.059 Uiso 1 1 calc R
H6B H 0.3216 0.4094 1.0359 0.059 Uiso 1 1 calc R
C7 C 0.3406(11) 0.4068(8) 0.9108(8) 0.054(3) Uani 1 1 d .
H7A H 0.4067 0.3501 0.9194 0.065 Uiso 1 1 calc R
H7B H 0.2915 0.4009 0.8806 0.065 Uiso 1 1 calc R
C8 C 0.4842(10) 0.4858(10) 0.8854(9) 0.061(3) Uani 1 1 d .
H8A H 0.4989 0.5465 0.8576 0.092 Uiso 1 1 calc R
H8B H 0.5536 0.4386 0.8696 0.092 Uiso 1 1 calc R
H8C H 0.4641 0.4704 0.9494 0.092 Uiso 1 1 calc R
C9 C 0.4313(10) 0.4894(8) 0.7597(7) 0.049(3) Uani 1 1 d .
H9A H 0.4739 0.4254 0.7597 0.059 Uiso 1 1 calc R
H9B H 0.4860 0.5274 0.7295 0.059 Uiso 1 1 calc R
C10 C 0.3320(10) 0.5296(7) 0.7093(7) 0.044(2) Uani 1 1 d .
H10A H 0.3647 0.5338 0.6471 0.053 Uiso 1 1 calc R
H10B H 0.2823 0.4876 0.7353 0.053 Uiso 1 1 calc R
C11 C 0.3395(9) 0.6950(8) 0.9668(7) 0.042(2) Uani 1 1 d .
H11 H 0.3369 0.7006 1.0204 0.050 Uiso 1 1 calc R
C12 C 0.4012(9) 0.7502(8) 0.8851(6) 0.039(2) Uani 1 1 d .
C13 C 0.4623(9) 0.8017(8) 0.8954(7) 0.044(2) Uani 1 1 d .
H13 H 0.4598 0.7983 0.9527 0.053 Uiso 1 1 calc R
C14 C 0.5248(10) 0.8562(9) 0.8225(8) 0.055(3) Uani 1 1 d .
H14 H 0.5634 0.8901 0.8301 0.066 Uiso 1 1 calc R
C15 C 0.5296(9) 0.8600(8) 0.7378(8) 0.049(3) Uani 1 1 d .
H15 H 0.5707 0.8977 0.6880 0.059 Uiso 1 1 calc R
C16 C 0.4740(8) 0.8083(8) 0.7260(6) 0.036(2) Uani 1 1 d .
C17 C 0.4032(8) 0.7560(7) 0.7999(6) 0.034(2) Uani 1 1 d .
C18 C 0.5721(11) 0.8344(11) 0.5717(8) 0.065(4) Uani 1 1 d .
H18A H 0.5826 0.8114 0.5247 0.097 Uiso 1 1 calc R
H18B H 0.6437 0.8089 0.5937 0.097 Uiso 1 1 calc R
H18C H 0.5526 0.9022 0.5487 0.097 Uiso 1 1 calc R
C19 C 0.6772(14) 0.4051(10) 0.5710(10) 0.074(4) Uani 1 1 d .
H19A H 0.6645 0.3926 0.5243 0.110 Uiso 1 1 calc R
H19B H 0.6567 0.3590 0.6279 0.110 Uiso 1 1 calc R
H19C H 0.7586 0.4015 0.5601 0.110 Uiso 1 1 calc R
C20 C 0.6124(9) 0.5739(8) 0.4941(7) 0.042(2) Uani 1 1 d .
C21 C 0.6961(12) 0.5658(11) 0.4168(9) 0.062(3) Uani 1 1 d .
H21 H 0.7527 0.5084 0.4173 0.075 Uiso 1 1 calc R
C22 C 0.6946(14) 0.6465(11) 0.3365(9) 0.074(5) Uani 1 1 d .
H22 H 0.7483 0.6406 0.2841 0.089 Uiso 1 1 calc R
C23 C 0.6183(13) 0.7287(11) 0.3362(9) 0.070(4) Uani 1 1 d .
H23 H 0.6195 0.7804 0.2834 0.084 Uiso 1 1 calc R
C24 C 0.5342(11) 0.7410(9) 0.4140(8) 0.053(3) Uani 1 1 d .
C25 C 0.5315(9) 0.6648(9) 0.4952(7) 0.045(3) Uani 1 1 d .
C26 C 0.4547(10) 0.8345(9) 0.4070(8) 0.053(3) Uani 1 1 d .
H26 H 0.4580 0.8793 0.3497 0.063 Uiso 1 1 calc R
C27 C 0.2352(9) 0.9917(6) 0.6343(6) 0.034(2) Uani 1 1 d .
C28 C 0.1827(9) 1.0410(7) 0.7041(7) 0.039(2) Uani 1 1 d .
C29 C 0.1849(11) 0.9701(8) 0.8002(7) 0.052(3) Uani 1 1 d .
H29A H 0.1382 1.0022 0.8425 0.079 Uiso 1 1 calc R
H29B H 0.2646 0.9428 0.8088 0.079 Uiso 1 1 calc R
H29C H 0.1533 0.9210 0.8091 0.079 Uiso 1 1 calc R
C30 C 0.2535(10) 1.1084(9) 0.6848(9) 0.055(3) Uani 1 1 d .
H30A H 0.2516 1.1535 0.6252 0.083 Uiso 1 1 calc R
H30B H 0.3337 1.0728 0.6895 0.083 Uiso 1 1 calc R
H30C H 0.2197 1.1412 0.7275 0.083 Uiso 1 1 calc R
C31 C 0.0547(9) 1.0985(8) 0.6961(8) 0.047(3) Uani 1 1 d .
H31A H 0.0532 1.1439 0.6367 0.071 Uiso 1 1 calc R
H31B H 0.0205 1.1308 0.7392 0.071 Uiso 1 1 calc R
H31C H 0.0104 1.0567 0.7074 0.071 Uiso 1 1 calc R
C32 C 0.1130(9) 0.8395(8) 0.5014(6) 0.040(2) Uani 1 1 d .
H32A H 0.1385 0.8241 0.4468 0.048 Uiso 1 1 calc R
H32B H 0.1286 0.8987 0.4870 0.048 Uiso 1 1 calc R
C33 C -0.0174(11) 0.8520(9) 0.5345(7) 0.053(3) Uani 1 1 d .
H33A H -0.0596 0.9175 0.5075 0.063 Uiso 1 1 calc R
H33B H -0.0398 0.8133 0.5157 0.063 Uiso 1 1 calc R
C34 C -0.1716(9) 0.8198(9) 0.6645(8) 0.054(3) Uani 1 1 d .
H34A H -0.1802 0.7771 0.6428 0.081 Uiso 1 1 calc R
H34B H -0.2248 0.8813 0.6429 0.081 Uiso 1 1 calc R
H34C H -0.1894 0.7969 0.7290 0.081 Uiso 1 1 calc R
C35 C -0.0333(10) 0.8893(8) 0.6660(7) 0.047(3) Uani 1 1 d .
H35A H -0.1064 0.9379 0.6749 0.057 Uiso 1 1 calc R
H35B H 0.0249 0.9201 0.6219 0.057 Uiso 1 1 calc R
C36 C 0.0080(7) 0.8340(6) 0.7525(6) 0.0300(19) Uani 1 1 d .
H36A H 0.0272 0.8746 0.7710 0.036 Uiso 1 1 calc R
H36B H -0.0544 0.8101 0.7987 0.036 Uiso 1 1 calc R
C37 C -0.0525(9) 0.5607(7) 0.7836(6) 0.037(2) Uani 1 1 d .
H37 H -0.0816 0.5206 0.8387 0.044 Uiso 1 1 calc R
C38 C -0.0884(9) 0.5742(7) 0.7047(6) 0.036(2) Uani 1 1 d .
C39 C -0.1902(10) 0.5512(9) 0.7156(7) 0.047(3) Uani 1 1 d .
H39 H -0.2325 0.5268 0.7729 0.057 Uiso 1 1 calc R
C40 C -0.2275(11) 0.5648(10) 0.6411(7) 0.059(3) Uani 1 1 d .
H40 H -0.2972 0.5525 0.6485 0.071 Uiso 1 1 calc R
C41 C -0.1619(10) 0.5967(8) 0.5554(7) 0.048(3) Uani 1 1 d .
H41 H -0.1868 0.6044 0.5058 0.057 Uiso 1 1 calc R
C42 C -0.0595(9) 0.6171(7) 0.5437(6) 0.036(2) Uani 1 1 d .
C43 C -0.0215(8) 0.6074(7) 0.6183(6) 0.0303(19) Uani 1 1 d .
C44 C -0.0146(11) 0.6477(8) 0.3854(6) 0.047(3) Uani 1 1 d .
H44A H 0.0424 0.6687 0.3328 0.071 Uiso 1 1 calc R
H44B H -0.0918 0.6895 0.3779 0.071 Uiso 1 1 calc R
H44C H -0.0120 0.5848 0.3941 0.071 Uiso 1 1 calc R

loop_
_atom_site_aniso_label
_atom_site_aniso_U_11
_atom_site_aniso_U_22
_atom_site_aniso_U_33
_atom_site_aniso_U_23
_atom_site_aniso_U_13
_atom_site_aniso_U_12
Tb1 0.0271(3) 0.0341(3) 0.0241(3) -0.0013(2) -0.0054(2) -0.0177(2)
Tb2 0.0266(3) 0.0410(3) 0.0257(3) -0.0104(2) 0.0049(2) -0.0211(2)
Mn1 0.0382(12) 0.0396(11) 0.0204(9) -0.0003(8) -0.0049(8) -0.0252(9)
Mn2 0.0221(7) 0.0297(7) 0.0202(6) -0.0034(5) -0.0009(5) -0.0138(5)
O1 0.055(5) 0.049(4) 0.032(3) -0.015(3) 0.007(3) -0.033(4)
O2 0.039(4) 0.047(4) 0.028(3) 0.002(3) -0.010(3) -0.025(3)
O3 0.021(3) 0.027(3) 0.032(3) -0.010(3) -0.001(2) -0.007(2)
O4 0.068(5) 0.068(5) 0.027(3) 0.008(3) -0.017(3) -0.047(4)
O5 0.029(3) 0.037(3) 0.034(3) -0.006(3) -0.006(3) -0.024(3)
O6 0.032(4) 0.061(5) 0.039(4) -0.016(3) 0.010(3) -0.033(3)
O7 0.052(5) 0.061(5) 0.061(5) -0.032(4) -0.004(4) -0.014(4)
O8 0.030(4) 0.060(5) 0.059(5) -0.035(4) 0.010(3) -0.012(3)
O9 0.063(6) 0.053(5) 0.061(5) -0.010(4) -0.006(4) -0.017(4)
O10 0.069(5) 0.048(4) 0.040(4) -0.009(3) 0.007(4) -0.035(4)
O11 0.033(4) 0.031(3) 0.038(3) -0.007(3) -0.001(3) -0.017(3)
O12 0.026(3) 0.044(4) 0.028(3) -0.007(3) -0.001(2) -0.018(3)
O13 0.020(3) 0.029(3) 0.025(3) -0.007(2) -0.002(2) -0.009(2)
O14 0.044(4) 0.053(4) 0.027(3) -0.012(3) -0.004(3) -0.020(3)
O15 0.025(3) 0.041(4) 0.025(3) -0.010(3) 0.001(2) -0.014(3)
O16 0.041(4) 0.051(4) 0.022(3) 0.003(3) -0.006(3) -0.035(3)
O17 0.036(4) 0.042(4) 0.025(3) -0.004(3) -0.002(3) -0.022(3)
N1 0.028(4) 0.038(5) 0.050(5) -0.005(4) -0.013(4) -0.005(4)
N2 0.045(5) 0.051(5) 0.026(4) 0.003(4) -0.014(3) -0.028(4)
N3 0.056(6) 0.060(6) 0.040(5) 0.002(4) -0.011(4) -0.039(5)
N4 0.033(4) 0.036(4) 0.032(4) -0.004(3) -0.008(3) -0.014(4)
N5 0.033(4) 0.041(4) 0.021(3) -0.003(3) -0.008(3) -0.021(4)
C1 0.041(6) 0.042(6) 0.028(5) -0.007(4) -0.003(4) -0.018(5)
C2 0.078(9) 0.075(9) 0.039(6) -0.027(6) 0.024(6) -0.051(8)
C3 0.089(13) 0.17(2) 0.081(11) -0.082(13) -0.008(9) -0.033(13)
C4 0.083(11) 0.062(9) 0.070(9) -0.032(7) -0.007(8) -0.009(8)
C5 0.21(2) 0.117(15) 0.126(15) -0.095(14) 0.096(16) -0.123(17)
C6 0.051(7) 0.045(6) 0.046(6) 0.007(5) -0.019(5) -0.025(5)
C7 0.059(8) 0.046(6) 0.059(7) -0.007(5) -0.021(6) -0.021(6)
C8 0.030(6) 0.067(8) 0.084(9) -0.019(7) -0.024(6) -0.008(6)
C9 0.037(6) 0.047(6) 0.053(6) -0.009(5) -0.010(5) -0.009(5)
C10 0.047(6) 0.040(6) 0.047(6) -0.016(5) -0.003(5) -0.018(5)
C11 0.045(6) 0.050(6) 0.036(5) 0.000(4) -0.019(4) -0.026(5)
C12 0.040(6) 0.050(6) 0.035(5) -0.005(4) -0.010(4) -0.028(5)
C13 0.043(6) 0.053(6) 0.047(6) -0.009(5) -0.019(5) -0.023(5)
C14 0.054(7) 0.069(8) 0.058(7) -0.016(6) -0.008(6) -0.044(7)
C15 0.037(6) 0.057(7) 0.059(7) -0.015(6) -0.001(5) -0.033(5)
C16 0.025(5) 0.052(6) 0.034(5) -0.010(4) -0.005(4) -0.019(4)
C17 0.025(5) 0.046(6) 0.039(5) -0.018(4) -0.002(4) -0.019(4)
C18 0.051(7) 0.114(12) 0.048(7) -0.030(7) 0.017(5) -0.063(8)
C19 0.085(11) 0.074(10) 0.070(9) -0.023(8) -0.015(8) -0.033(8)
C20 0.029(5) 0.067(7) 0.037(5) -0.028(5) 0.004(4) -0.017(5)
C21 0.054(8) 0.080(9) 0.069(8) -0.045(8) 0.004(6) -0.026(7)
C22 0.096(11) 0.091(11) 0.055(8) -0.048(8) 0.038(7) -0.065(9)
C23 0.080(10) 0.081(10) 0.057(8) -0.037(7) 0.028(7) -0.050(8)
C24 0.050(7) 0.067(8) 0.052(7) -0.027(6) 0.011(5) -0.036(6)
C25 0.027(5) 0.065(7) 0.050(6) -0.026(6) 0.003(4) -0.019(5)
C26 0.052(7) 0.057(7) 0.046(6) -0.012(5) 0.004(5) -0.030(6)
C27 0.037(5) 0.026(4) 0.037(5) -0.009(4) 0.003(4) -0.018(4)
C28 0.039(6) 0.034(5) 0.039(5) -0.007(4) 0.000(4) -0.016(4)
C29 0.065(8) 0.049(7) 0.040(6) -0.014(5) -0.008(5) -0.018(6)
C30 0.048(7) 0.052(7) 0.069(8) -0.024(6) 0.002(6) -0.026(6)
C31 0.029(5) 0.049(6) 0.058(7) -0.021(5) -0.001(5) -0.009(5)
C32 0.034(5) 0.047(6) 0.026(4) -0.004(4) -0.002(4) -0.011(5)
C33 0.060(8) 0.056(7) 0.036(6) 0.001(5) -0.013(5) -0.027(6)
C34 0.024(5) 0.053(7) 0.066(7) -0.002(6) -0.014(5) -0.008(5)
C35 0.048(7) 0.043(6) 0.047(6) -0.012(5) -0.003(5) -0.020(5)
C36 0.020(4) 0.036(5) 0.030(4) -0.011(4) 0.003(3) -0.009(4)
C37 0.044(6) 0.049(6) 0.023(4) 0.000(4) -0.006(4) -0.034(5)
C38 0.041(6) 0.044(5) 0.026(4) -0.003(4) -0.005(4) -0.027(5)
C39 0.044(6) 0.075(8) 0.031(5) -0.009(5) -0.002(4) -0.039(6)
C40 0.062(8) 0.093(10) 0.042(6) -0.011(6) -0.012(5) -0.055(8)
C41 0.047(7) 0.062(7) 0.041(6) -0.013(5) -0.018(5) -0.019(6)
C42 0.041(6) 0.043(5) 0.024(4) -0.008(4) -0.005(4) -0.016(5)
C43 0.026(5) 0.034(5) 0.028(4) -0.007(4) -0.005(3) -0.010(4)
C44 0.068(8) 0.051(6) 0.028(5) -0.010(5) -0.017(5) -0.019(6)

loop_
_atom_type_symbol
_atom_type_description
_atom_type_scat_dispersion_real
_atom_type_scat_dispersion_imag
_atom_type_scat_source
C C 0.0181 0.0091 'International Tables Vol C Tables 4.2.6.8 and 6.1.1.4'
H H 0.0000 0.0000 'International Tables Vol C Tables 4.2.6.8 and 6.1.1.4'
Mn Mn -0.5299 2.8052 'International Tables Vol C Tables 4.2.6.8 and 6.1.1.4'
N N 0.0311 0.0180 'International Tables Vol C Tables 4.2.6.8 and 6.1.1.4'
O O 0.0492 0.0322 'International Tables Vol C Tables 4.2.6.8 and 6.1.1.4'
Tb Tb -9.1472 9.1891 'International Tables Vol C Tables 4.2.6.8 and 6.1.1.4'

loop_
_geom_angle_atom_site_label_1
_geom_angle_atom_site_label_2
_geom_angle_atom_site_label_3
_geom_angle
_geom_angle_site_symmetry_1
_geom_angle_site_symmetry_3
O17 Tb1 O16 81.4(2) . .
O17 Tb1 O5 108.2(2) . .
O16 Tb1 O5 150.2(2) . .
O17 Tb1 O3 140.4(2) . .
O16 Tb1 O3 79.9(2) . .
O5 Tb1 O3 75.1(2) . .
O17 Tb1 O2 81.9(2) . .
O16 Tb1 O2 71.4(2) . .
O5 Tb1 O2 136.8(2) . .
O3 Tb1 O2 123.6(2) . .
O17 Tb1 O13 80.6(2) . .
O16 Tb1 O13 75.8(2) . .
O5 Tb1 O13 78.1(2) . .
O3 Tb1 O13 61.1(2) . .
O2 Tb1 O13 144.7(2) . .
O17 Tb1 N2 73.2(3) . .
O16 Tb1 N2 138.2(2) . .
O5 Tb1 N2 70.8(2) . .
O3 Tb1 N2 139.1(2) . .
O2 Tb1 N2 72.5(2) . .
O13 Tb1 N2 129.9(2) . .
O17 Tb1 N1 148.3(3) . .
O16 Tb1 N1 103.4(3) . .
O5 Tb1 N1 83.3(3) . .
O3 Tb1 N1 70.5(2) . .
O2 Tb1 N1 70.5(3) . .
O13 Tb1 N1 131.0(2) . .
N2 Tb1 N1 83.6(3) . .
O17 Tb1 Mn2 103.62(16) . .
O16 Tb1 Mn2 55.41(14) . .
O5 Tb1 Mn2 94.81(15) . .
O3 Tb1 Mn2 37.94(14) . .
O2 Tb1 Mn2 124.32(16) . .
O13 Tb1 Mn2 34.34(14) . .
N2 Tb1 Mn2 162.76(19) . .
N1 Tb1 Mn2 104.7(2) . .
O17 Tb1 Mn1 68.43(15) . .
O16 Tb1 Mn1 36.98(14) . .
O5 Tb1 Mn1 172.64(15) . .
O3 Tb1 Mn1 111.77(14) . .
O2 Tb1 Mn1 37.51(16) . .
O13 Tb1 Mn1 107.24(13) . .
N2 Tb1 Mn1 101.82(17) . .
N1 Tb1 Mn1 96.37(19) . .
Mn2 Tb1 Mn1 92.38(2) . .
O17 Tb1 Tb2 116.53(15) . .
O16 Tb1 Tb2 109.17(14) . .
O5 Tb1 Tb2 41.12(15) . .
O3 Tb1 Tb2 41.45(14) . .
O2 Tb1 Tb2 161.52(18) . .
O13 Tb1 Tb2 46.44(13) . .
N2 Tb1 Tb2 111.74(17) . .
N1 Tb1 Tb2 91.83(19) . .
Mn2 Tb1 Tb2 53.79(2) . .
Mn1 Tb1 Tb2 146.143(18) . .
O8 Tb2 O11 151.4(3) . .
O8 Tb2 O12 92.3(3) . .
O11 Tb2 O12 100.2(2) . .
O8 Tb2 O5 105.3(3) . .
O11 Tb2 O5 82.7(2) . .
O12 Tb2 O5 137.23(19) . .
O8 Tb2 O3 78.9(2) . .
O11 Tb2 O3 129.3(2) . .
O12 Tb2 O3 72.5(2) . .
O5 Tb2 O3 73.2(2) . .
O8 Tb2 O6 80.7(3) . .
O11 Tb2 O6 78.1(2) . .
O12 Tb2 O6 157.8(2) . .
O5 Tb2 O6 64.9(2) . .
O3 Tb2 O6 125.9(2) . .
O8 Tb2 N3 71.8(3) . .
O11 Tb2 N3 85.4(3) . .
O12 Tb2 N3 79.1(3) . .
O5 Tb2 N3 143.2(2) . .
O3 Tb2 N3 137.9(3) . .
O6 Tb2 N3 78.7(3) . .
O8 Tb2 O13 135.0(2) . .
O11 Tb2 O13 73.5(2) . .
O12 Tb2 O13 67.29(19) . .
O5 Tb2 O13 72.96(19) . .
O3 Tb2 O13 57.13(18) . .
O6 Tb2 O13 131.4(2) . .
N3 Tb2 O13 135.6(3) . .
O8 Tb2 Mn2 102.0(2) . .
O11 Tb2 Mn2 103.36(16) . .
O12 Tb2 Mn2 36.56(14) . .
O5 Tb2 Mn2 100.93(13) . .
O3 Tb2 Mn2 42.56(14) . .
O6 Tb2 Mn2 165.59(16) . .
N3 Tb2 Mn2 115.6(2) . .
O13 Tb2 Mn2 38.88(13) . .
O8 Tb2 Tb1 109.1(2) . .
O11 Tb2 Tb1 94.75(15) . .
O12 Tb2 Tb1 97.46(14) . .
O5 Tb2 Tb1 40.10(13) . .
O3 Tb2 Tb1 40.27(14) . .
O6 Tb2 Tb1 104.73(16) . .
N3 Tb2 Tb1 176.5(2) . .
O13 Tb2 Tb1 41.45(12) . .
Mn2 Tb2 Tb1 60.94(3) . .
O1 Mn1 O1 180.0(3) 2_567 .
O1 Mn1 O16 87.2(3) 2_567 2_567
O1 Mn1 O16 92.8(3) . 2_567
O1 Mn1 O16 92.8(3) 2_567 .
O1 Mn1 O16 87.2(3) . .
O16 Mn1 O16 180.000(1) 2_567 .
O1 Mn1 O2 93.1(3) 2_567 2_567
O1 Mn1 O2 86.9(3) . 2_567
O16 Mn1 O2 77.4(2) 2_567 2_567
O16 Mn1 O2 102.6(2) . 2_567
O1 Mn1 O2 86.9(3) 2_567 .
O1 Mn1 O2 93.1(3) . .
O16 Mn1 O2 102.6(2) 2_567 .
O16 Mn1 O2 77.4(2) . .
O2 Mn1 O2 180.0(4) 2_567 .
O1 Mn1 Tb1 102.73(17) 2_567 2_567
O1 Mn1 Tb1 77.27(17) . 2_567
O16 Mn1 Tb1 39.99(16) 2_567 2_567
O16 Mn1 Tb1 140.01(16) . 2_567
O2 Mn1 Tb1 40.83(16) 2_567 2_567
O2 Mn1 Tb1 139.17(16) . 2_567
O1 Mn1 Tb1 77.27(17) 2_567 .
O1 Mn1 Tb1 102.73(17) . .
O16 Mn1 Tb1 140.01(16) 2_567 .
O16 Mn1 Tb1 39.99(16) . .
O2 Mn1 Tb1 139.17(16) 2_567 .
O2 Mn1 Tb1 40.83(16) . .
Tb1 Mn1 Tb1 180.0 2_567 .
O15 Mn2 O12 92.2(3) . .
O15 Mn2 N5 87.8(3) . .
O12 Mn2 N5 177.0(3) . .
O15 Mn2 O13 176.8(3) . .
O12 Mn2 O13 88.3(3) . .
N5 Mn2 O13 91.8(3) . .
O15 Mn2 O3 112.9(3) . .
O12 Mn2 O3 86.1(2) . .
N5 Mn2 O3 91.2(3) . .
O13 Mn2 O3 70.3(2) . .
O15 Mn2 N4 96.7(3) . .
O12 Mn2 N4 78.6(3) . .
N5 Mn2 N4 104.3(3) . .
O13 Mn2 N4 80.3(3) . .
O3 Mn2 N4 147.2(3) . .
O15 Mn2 Tb2 127.61(18) . .
O12 Mn2 Tb2 45.89(19) . .
N5 Mn2 Tb2 132.3(2) . .
O13 Mn2 Tb2 54.57(16) . .
O3 Mn2 Tb2 48.84(15) . .
N4 Mn2 Tb2 101.9(2) . .
O15 Mn2 Tb1 140.3(2) . .
O12 Mn2 Tb1 111.11(19) . .
N5 Mn2 Tb1 67.3(2) . .
O13 Mn2 Tb1 41.98(16) . .
O3 Mn2 Tb1 41.93(15) . .
N4 Mn2 Tb1 118.6(2) . .
Tb2 Mn2 Tb1 65.27(3) . .
C1 O1 Mn1 130.0(6) . .
C6 O2 Mn1 117.3(6) . .
C6 O2 Tb1 118.2(6) . .
Mn1 O2 Tb1 101.7(3) . .
C10 O3 Mn2 120.6(6) . .
C10 O3 Tb1 115.0(6) . .
Mn2 O3 Tb1 100.1(2) . .
C10 O3 Tb2 128.1(5) . .
Mn2 O3 Tb2 88.6(2) . .
Tb1 O3 Tb2 98.3(2) . .
C17 O5 Tb1 139.1(6) . .
C17 O5 Tb2 120.1(5) . .
Tb1 O5 Tb2 98.8(2) . .
C16 O6 C18 116.2(8) . .
C16 O6 Tb2 116.6(5) . .
C18 O6 Tb2 126.8(6) . .
C20 O7 C19 116.7(9) . .
C25 O8 Tb2 146.6(8) . .
C27 O11 Tb2 142.4(6) . .
C32 O12 Mn2 117.5(5) . .
C32 O12 Tb2 131.9(6) . .
Mn2 O12 Tb2 97.6(3) . .
C36 O13 Mn2 113.4(5) . .
C36 O13 Tb1 126.2(5) . .
Mn2 O13 Tb1 103.7(2) . .
C36 O13 Tb2 126.4(5) . .
Mn2 O13 Tb2 86.54(19) . .
Tb1 O13 Tb2 92.11(19) . .
C42 O14 C44 117.0(8) . .
C43 O15 Mn2 124.0(5) . .
N5 O16 Mn1 136.1(5) . .
N5 O16 Tb1 120.8(4) . .
Mn1 O16 Tb1 103.0(2) . .
C1 O17 Tb1 137.3(6) 2_567 .
C7 N1 C9 111.3(9) . .
C7 N1 C8 110.6(9) . .
C9 N1 C8 106.6(9) . .
C7 N1 Tb1 104.4(7) . .
C9 N1 Tb1 109.2(6) . .
C8 N1 Tb1 114.9(7) . .
C11 N2 O4 112.2(8) . .
C11 N2 Tb1 132.8(6) . .
O4 N2 Tb1 112.3(5) . .
C26 N3 O9 109.9(9) . .
C26 N3 Tb2 128.7(8) . .
O9 N3 Tb2 120.7(7) . .
C34 N4 C33 111.1(9) . .
C34 N4 C35 111.6(9) . .
C33 N4 C35 112.5(8) . .
C34 N4 Mn2 117.9(6) . .
C33 N4 Mn2 99.0(7) . .
C35 N4 Mn2 103.9(6) . .
C37 N5 O16 117.0(7) . .
C37 N5 Mn2 126.6(6) . .
O16 N5 Mn2 116.3(5) . .
O1 C1 O17 125.2(9) . 2_567
O1 C1 C2 118.6(8) . .
O17 C1 C2 116.2(9) 2_567 .
C3 C2 C4 109.1(11) . .
C3 C2 C5 107.9(15) . .
C4 C2 C5 110.9(15) . .
C3 C2 C1 107.5(12) . .
C4 C2 C1 109.9(11) . .
C5 C2 C1 111.4(9) . .
O2 C6 C7 110.9(9) . .
N1 C7 C6 112.7(10) . .
N1 C9 C10 110.9(9) . .
O3 C10 C9 110.5(9) . .
N2 C11 C12 124.4(9) . .
C17 C12 C13 119.6(9) . .
C17 C12 C11 124.4(9) . .
C13 C12 C11 116.0(9) . .
C14 C13 C12 121.3(10) . .
C13 C14 C15 119.1(10) . .
C16 C15 C14 120.8(10) . .
O6 C16 C15 124.6(9) . .
O6 C16 C17 114.5(8) . .
C15 C16 C17 120.9(9) . .
O5 C17 C12 124.6(8) . .
O5 C17 C16 117.4(8) . .
C12 C17 C16 118.0(8) . .
O7 C20 C21 124.7(11) . .
O7 C20 C25 115.3(9) . .
C21 C20 C25 120.0(11) . .
C20 C21 C22 119.5(13) . .
C23 C22 C21 120.7(11) . .
C22 C23 C24 121.7(14) . .
C25 C24 C23 120.5(12) . .
C25 C24 C26 122.0(10) . .
C23 C24 C26 117.5(12) . .
O8 C25 C24 122.5(11) . .
O8 C25 C20 120.1(10) . .
C24 C25 C20 117.4(10) . .
N3 C26 C24 127.7(11) . .
O10 C27 O11 122.5(9) . .
O10 C27 C28 118.8(8) . .
O11 C27 C28 118.1(8) . .
C27 C28 C30 108.9(8) . .
C27 C28 C29 112.0(8) . .
C30 C28 C29 109.0(10) . .
C27 C28 C31 108.3(9) . .
C30 C28 C31 109.3(9) . .
C29 C28 C31 109.3(9) . .
O12 C32 C33 112.4(8) . .
N4 C33 C32 112.1(9) . .
N4 C35 C36 110.0(8) . .
O13 C36 C35 109.9(7) . .
N5 C37 C38 122.2(8) . .
C39 C38 C43 120.1(9) . .
C39 C38 C37 118.8(8) . .
C43 C38 C37 121.1(8) . .
C40 C39 C38 119.9(9) . .
C39 C40 C41 120.5(10) . .
C42 C41 C40 120.1(10) . .
O14 C42 C41 124.6(9) . .
O14 C42 C43 114.9(8) . .
C41 C42 C43 120.6(9) . .
O15 C43 C38 123.1(8) . .
O15 C43 C42 118.3(8) . .
C38 C43 C42 118.6(8) . .

loop_
_geom_bond_atom_site_label_1
_geom_bond_atom_site_label_2
_geom_bond_distance
_geom_bond_site_symmetry_2
Tb1 O17 2.279(7) .
Tb1 O16 2.342(6) .
Tb1 O5 2.345(5) .
Tb1 O3 2.350(6) .
Tb1 O2 2.371(6) .
Tb1 O13 2.383(6) .
Tb1 N2 2.510(8) .
Tb1 N1 2.565(8) .
Tb1 Mn2 3.4619(14) .
Tb1 Mn1 3.5508(5) .
Tb1 Tb2 3.5975(7) .
Tb2 O8 2.198(7) .
Tb2 O11 2.290(6) .
Tb2 O12 2.315(6) .
Tb2 O5 2.394(6) .
Tb2 O3 2.407(6) .
Tb2 O6 2.465(7) .
Tb2 N3 2.513(8) .
Tb2 O13 2.609(5) .
Tb2 Mn2 3.1958(13) .
Mn1 O1 2.166(7) 2_567
Mn1 O1 2.166(7) .
Mn1 O16 2.192(6) 2_567
Mn1 O16 2.192(6) .
Mn1 O2 2.207(6) 2_567
Mn1 O2 2.207(6) .
Mn1 Tb1 3.5508(5) 2_567
Mn2 O15 1.878(6) .
Mn2 O12 1.920(6) .
Mn2 N5 1.996(7) .
Mn2 O13 2.010(6) .
Mn2 O3 2.162(6) .
Mn2 N4 2.288(8) .
O1 C1 1.258(12) .
O2 C6 1.435(13) .
O3 C10 1.425(12) .
O4 N2 1.395(10) .
O5 C17 1.331(10) .
O6 C16 1.377(12) .
O6 C18 1.448(11) .
O7 C20 1.346(14) .
O7 C19 1.496(16) .
O8 C25 1.293(12) .
O9 N3 1.368(13) .
O10 C27 1.245(11) .
O11 C27 1.275(10) .
O12 C32 1.419(11) .
O13 C36 1.433(10) .
O14 C42 1.369(11) .
O14 C44 1.439(11) .
O15 C43 1.335(10) .
O16 N5 1.366(9) .
O17 C1 1.270(11) 2_567
N1 C7 1.462(14) .
N1 C9 1.485(14) .
N1 C8 1.493(14) .
N2 C11 1.284(13) .
N3 C26 1.333(15) .
N4 C34 1.448(12) .
N4 C33 1.470(13) .
N4 C35 1.481(13) .
N5 C37 1.306(11) .
C1 O17 1.270(11) 2_567
C1 C2 1.530(15) .
C2 C3 1.52(2) .
C2 C4 1.52(2) .
C2 C5 1.526(18) .
C6 C7 1.512(16) .
C9 C10 1.520(15) .
C11 C12 1.441(13) .
C12 C17 1.385(13) .
C12 C13 1.424(13) .
C13 C14 1.372(15) .
C14 C15 1.379(16) .
C15 C16 1.385(14) .
C16 C17 1.419(12) .
C20 C21 1.390(15) .
C20 C25 1.440(16) .
C21 C22 1.43(2) .
C22 C23 1.31(2) .
C23 C24 1.414(15) .
C24 C25 1.405(16) .
C24 C26 1.443(17) .
C27 C28 1.524(14) .
C28 C30 1.536(14) .
C28 C29 1.539(14) .
C28 C31 1.536(14) .
C32 C33 1.505(15) .
C35 C36 1.493(14) .
C37 C38 1.444(13) .
C38 C39 1.402(13) .
C38 C43 1.406(12) .
C39 C40 1.382(15) .
C40 C41 1.389(15) .
C41 C42 1.382(14) .
C42 C43 1.412(13) .

loop_
_platon_squeeze_void_nr
_platon_squeeze_void_average_x
_platon_squeeze_void_average_y
_platon_squeeze_void_average_z
_platon_squeeze_void_volume
_platon_squeeze_void_count_electrons
_platon_squeeze_void_content
1 0.500 1.000 0.000 468 151 ' '
